data_7014820
loop_
_publ_author_name
'Zhang, Wei Hong'
'Dong, Zhe'
'Wang, Yao Yu'
'Hou, Lei'
'Jin, Jun Cheng'
'Huang, Wen Huan'
'Shi, Qi Zhen'

_publ_section_title
;
 Synthesis, structural diversity and fluorescent characterisation of a
 series of d10 metal--organic frameworks (MOFs): reaction conditions,
 secondary ligand and metal effects
;
_journal_issue 11
_journal_name_full 'Dalton Transactions'
_journal_page_first 2509
_journal_paper_doi 10.1039/c0dt01206h
_journal_volume 40
_journal_year 2011
_chemical_formula_moiety 'C42 H58 O19 Zn3'
_chemical_formula_sum 'C42 H58 O19 Zn3'
_chemical_formula_weight 1062.99
_chemical_name_systematic
;
?
;
_space_group_IT_number 15
_symmetry_cell_setting monoclinic
_symmetry_space_group_name_Hall '-C 2yc'
_symmetry_space_group_name_H-M 'C 1 2/c 1'
_atom_sites_solution_hydrogens geom
_atom_sites_solution_primary direct
_atom_sites_solution_secondary difmap
_audit_creation_method SHELXL-97
_cell_angle_alpha 90.00
_cell_angle_beta 114.492(5)
_cell_angle_gamma 90.00
_cell_formula_units_Z 4
_cell_length_a 20.844(5)
_cell_length_b 20.201(5)
_cell_length_c 11.540(3)
_cell_measurement_reflns_used 2080
_cell_measurement_temperature 295(2)
_cell_measurement_theta_max 22.817
_cell_measurement_theta_min 2.798
_cell_volume 4421.9(19)
_computing_structure_refinement 'SHELXL-97 (Sheldrick, 1997)'
_computing_structure_solution 'SHELXS-97 (Sheldrick, 1990)'
_diffrn_ambient_temperature 295(2)
_diffrn_measured_fraction_theta_full 0.997
_diffrn_measured_fraction_theta_max 0.997
_diffrn_radiation_monochromator graphite
_diffrn_radiation_source 'fine-focus sealed tube'
_diffrn_radiation_type MoK\a
_diffrn_radiation_wavelength 0.71073
_diffrn_reflns_av_R_equivalents 0.0826
_diffrn_reflns_av_sigmaI/netI 0.0827
_diffrn_reflns_limit_h_max 23
_diffrn_reflns_limit_h_min -24
_diffrn_reflns_limit_k_max 24
_diffrn_reflns_limit_k_min -23
_diffrn_reflns_limit_l_max 13
_diffrn_reflns_limit_l_min -13
_diffrn_reflns_number 10860
_diffrn_reflns_theta_full 25.15
_diffrn_reflns_theta_max 25.15
_diffrn_reflns_theta_min 2.05
_exptl_absorpt_coefficient_mu 1.693
_exptl_absorpt_correction_T_max 0.6486
_exptl_absorpt_correction_T_min 0.6219
_exptl_absorpt_correction_type multi-scan
_exptl_absorpt_process_details sadabs
_exptl_crystal_colour colorless
_exptl_crystal_density_diffrn 1.597
_exptl_crystal_density_method 'not measured'
_exptl_crystal_description block
_exptl_crystal_F_000 2208
_exptl_crystal_size_max 0.31
_exptl_crystal_size_mid 0.29
_exptl_crystal_size_min 0.28
_refine_diff_density_max 0.944
_refine_diff_density_min -0.775
_refine_diff_density_rms 0.130
_refine_ls_extinction_method none
_refine_ls_goodness_of_fit_ref 1.038
_refine_ls_hydrogen_treatment constr
_refine_ls_matrix_type full
_refine_ls_number_parameters 283
_refine_ls_number_reflns 3956
_refine_ls_number_restraints 0
_refine_ls_restrained_S_all 1.038
_refine_ls_R_factor_all 0.0841
_refine_ls_R_factor_gt 0.0557
_refine_ls_shift/su_max 0.000
_refine_ls_shift/su_mean 0.000
_refine_ls_structure_factor_coef Fsqd
_refine_ls_weighting_details 'calc w=1/[\s^2^(Fo^2^)+(0.1040P)^2^+1.6126P] where P=(Fo^2^+2Fc^2^)/3'
_refine_ls_weighting_scheme calc
_refine_ls_wR_factor_gt 0.1535
_refine_ls_wR_factor_ref 0.1761
_reflns_number_gt 2733
_reflns_number_total 3956
_reflns_threshold_expression >2sigma(I)
_cod_data_source_file C0DT01206H.TXT
_cod_data_source_block 1
_cod_depositor_comments
;
The following automatic conversions were performed:
'_symmetry_cell_setting' value 'Monoclinic' changed to 'monoclinic'
according to '/home/saulius/struct/CIF-dictionaries/cif_core.dic'
dictionary named 'cif_core.dic' version 2.4.1 from 2010-06-29.

Automatic conversion script
Id: cif_fix_enum 1555 2011-01-17 13:19:09Z saulius 
;
_cod_original_cell_volume 4422.1(18)
_cod_original_sg_symbol_H-M C2/c
_cod_database_code 7014820

loop_
_symmetry_equiv_pos_as_xyz
'x, y, z'
'-x, y, -z+1/2'
'x+1/2, y+1/2, z'
'-x+1/2, y+1/2, -z+1/2'
'-x, -y, -z'
'x, -y, z-1/2'
'-x+1/2, -y+1/2, -z'
'x+1/2, -y+1/2, z-1/2'

loop_
_atom_site_label
_atom_site_type_symbol
_atom_site_fract_x
_atom_site_fract_y
_atom_site_fract_z
_atom_site_U_iso_or_equiv
_atom_site_adp_type
_atom_site_occupancy
_atom_site_symmetry_multiplicity
_atom_site_calc_flag
_atom_site_refinement_flags
_atom_site_disorder_assembly
_atom_site_disorder_group
Zn1 Zn 0.29669(3) 0.19302(3) 0.50975(6) 0.0298(2) Uani 1 1 d . . .
Zn2 Zn 0.5000 0.10477(4) 0.7500 0.0389(3) Uani 1 2 d S . .
O1 O 0.37224(18) 0.12753(16) 0.5570(3) 0.0384(9) Uani 1 1 d . . .
O2 O 0.44393(19) 0.04387(18) 0.6139(4) 0.0503(11) Uani 1 1 d . . .
O3 O 0.24067(19) -0.15936(17) 0.1058(3) 0.0375(9) Uani 1 1 d . . .
O4 O 0.16787(19) -0.24339(17) 0.0885(4) 0.0430(10) Uani 1 1 d . . .
O5 O 0.35615(17) 0.24682(17) 0.6723(3) 0.0374(9) Uani 1 1 d . . .
O6 O 0.28451(18) 0.33154(18) 0.6564(3) 0.0380(9) Uani 1 1 d . . .
O7 O 0.45547(19) 0.16260(19) 0.8306(4) 0.0457(10) Uani 1 1 d . . .
O8 O 0.5000 0.274(2) 0.2500 0.59(2) Uiso 1 2 d S . .
O9 O 0.5351(2) 0.2164(3) 0.0621(5) 0.099(2) Uani 1 1 d . . .
O10 O 0.545(2) 0.935(2) 0.660(3) 0.72(2) Uiso 1 1 d . . .
C1 C 0.3866(3) 0.0689(2) 0.5374(5) 0.0312(12) Uani 1 1 d . . .
C2 C 0.3398(3) 0.0312(2) 0.4247(5) 0.0371(13) Uani 1 1 d . . .
H2A H 0.3658 0.0208 0.3739 0.044 Uiso 1 1 calc R . .
H2B H 0.3007 0.0594 0.3736 0.044 Uiso 1 1 calc R . .
C3 C 0.3098(2) -0.0337(2) 0.4517(5) 0.0283(11) Uani 1 1 d . . .
C4 C 0.2564(3) -0.0614(2) 0.3253(5) 0.0317(12) Uani 1 1 d . . .
H4A H 0.2798 -0.0694 0.2694 0.038 Uiso 1 1 calc R . .
H4B H 0.2197 -0.0287 0.2848 0.038 Uiso 1 1 calc R . .
C5 C 0.2226(3) -0.1259(2) 0.3426(5) 0.0347(12) Uani 1 1 d . . .
C6 C 0.1864(4) -0.1114(3) 0.4306(6) 0.061(2) Uani 1 1 d . . .
H6A H 0.1663 -0.1520 0.4461 0.073 Uiso 1 1 calc R . .
H6B H 0.1483 -0.0803 0.3896 0.073 Uiso 1 1 calc R . .
C7 C 0.2385(4) -0.0825(4) 0.5582(7) 0.065(2) Uani 1 1 d . . .
H7A H 0.2139 -0.0735 0.6127 0.078 Uiso 1 1 calc R . .
C8 C 0.2714(3) -0.0203(3) 0.5385(6) 0.0432(15) Uani 1 1 d . . .
H8A H 0.3048 -0.0035 0.6200 0.052 Uiso 1 1 calc R . .
H8B H 0.2353 0.0131 0.4998 0.052 Uiso 1 1 calc R . .
C9 C 0.2960(5) -0.1349(3) 0.6213(6) 0.071(2) Uani 1 1 d . . .
H9A H 0.3299 -0.1188 0.7030 0.085 Uiso 1 1 calc R . .
H9B H 0.2750 -0.1752 0.6356 0.085 Uiso 1 1 calc R . .
C10 C 0.3327(4) -0.1491(3) 0.5352(6) 0.0497(16) Uani 1 1 d . . .
H10 H 0.3696 -0.1823 0.5754 0.060 Uiso 1 1 calc R . .
C11 C 0.3663(3) -0.0855(3) 0.5148(5) 0.0409(14) Uani 1 1 d . . .
H11A H 0.4002 -0.0690 0.5961 0.049 Uiso 1 1 calc R . .
H11B H 0.3910 -0.0946 0.4615 0.049 Uiso 1 1 calc R . .
C12 C 0.2803(3) -0.1751(3) 0.4072(5) 0.0446(15) Uani 1 1 d . . .
H12A H 0.3046 -0.1842 0.3533 0.054 Uiso 1 1 calc R . .
H12B H 0.2600 -0.2162 0.4198 0.054 Uiso 1 1 calc R . .
C13 C 0.1667(3) -0.1515(3) 0.2158(6) 0.0442(15) Uani 1 1 d . . .
H13A H 0.1359 -0.1817 0.2338 0.053 Uiso 1 1 calc R . .
H13B H 0.1383 -0.1143 0.1692 0.053 Uiso 1 1 calc R . .
C14 C 0.1950(3) -0.1864(3) 0.1308(5) 0.0384(13) Uani 1 1 d . . .
C15 C 0.3419(3) 0.3014(3) 0.7078(5) 0.0337(13) Uani 1 1 d . . .
C16 C 0.3996(3) 0.3367(3) 0.8211(5) 0.0339(12) Uani 1 1 d . . .
H16A H 0.3775 0.3655 0.8611 0.041 Uiso 1 1 calc R . .
H16B H 0.4268 0.3038 0.8834 0.041 Uiso 1 1 calc R . .
C17 C 0.4489(3) 0.3771(2) 0.7834(5) 0.0325(12) Uani 1 1 d . . .
C18 C 0.4072(3) 0.4225(3) 0.6697(6) 0.0416(14) Uani 1 1 d . . .
H18A H 0.3783 0.3958 0.5968 0.050 Uiso 1 1 calc R . .
H18B H 0.3762 0.4510 0.6911 0.050 Uiso 1 1 calc R . .
C19 C 0.4574(3) 0.4644(3) 0.6363(6) 0.0510(16) Uani 1 1 d . . .
H19 H 0.4299 0.4922 0.5628 0.061 Uiso 1 1 calc R . .
C20 C 0.5000 0.5093(4) 0.7500 0.060(3) Uani 1 2 d S . .
H20A H 0.4685 0.5373 0.7708 0.072 Uiso 0.50 1 calc PR . .
H20B H 0.5315 0.5373 0.7292 0.072 Uiso 0.50 1 calc PR . .
C21 C 0.4932(3) 0.4222(3) 0.8964(6) 0.0461(15) Uani 1 1 d . . .
H21A H 0.4621 0.4503 0.9181 0.055 Uiso 1 1 calc R . .
H21B H 0.5201 0.3951 0.9700 0.055 Uiso 1 1 calc R . .
C22 C 0.5000 0.3346(3) 0.7500 0.0322(17) Uani 1 2 d S . .
H22A H 0.5268 0.3063 0.8218 0.039 Uiso 0.50 1 calc PR . .
H22B H 0.4732 0.3063 0.6782 0.039 Uiso 0.50 1 calc PR . .
H7WA H 0.4843 0.1735 0.9013 0.048 Uiso 1 1 d R . .
H7WB H 0.4330 0.1950 0.7872 0.048 Uiso 1 1 d R . .

loop_
_atom_site_aniso_label
_atom_site_aniso_U_11
_atom_site_aniso_U_22
_atom_site_aniso_U_33
_atom_site_aniso_U_23
_atom_site_aniso_U_13
_atom_site_aniso_U_12
Zn1 0.0234(3) 0.0248(4) 0.0397(4) 0.0044(3) 0.0117(3) 0.0050(2)
Zn2 0.0302(5) 0.0252(5) 0.0499(6) 0.000 0.0053(4) 0.000
O1 0.0318(19) 0.024(2) 0.053(2) -0.0022(18) 0.0112(18) 0.0080(15)
O2 0.036(2) 0.022(2) 0.066(3) -0.0074(19) -0.006(2) 0.0082(16)
O3 0.040(2) 0.033(2) 0.044(2) -0.0086(17) 0.0224(19) -0.0035(17)
O4 0.044(2) 0.029(2) 0.058(3) -0.0176(19) 0.023(2) -0.0047(17)
O5 0.034(2) 0.028(2) 0.046(2) -0.0060(17) 0.0119(18) 0.0015(16)
O6 0.0269(19) 0.042(2) 0.040(2) 0.0013(18) 0.0090(17) 0.0030(16)
O7 0.039(2) 0.045(2) 0.041(2) 0.0038(19) 0.0052(18) 0.0131(18)
O9 0.036(3) 0.130(5) 0.119(4) -0.073(4) 0.022(3) -0.018(3)
C1 0.029(3) 0.020(3) 0.043(3) 0.002(2) 0.014(2) -0.002(2)
C2 0.041(3) 0.026(3) 0.038(3) -0.002(2) 0.010(3) -0.004(2)
C3 0.031(3) 0.019(3) 0.035(3) -0.001(2) 0.014(2) 0.000(2)
C4 0.030(3) 0.021(3) 0.040(3) -0.003(2) 0.011(2) 0.000(2)
C5 0.039(3) 0.022(3) 0.046(3) -0.010(2) 0.021(3) -0.009(2)
C6 0.073(5) 0.059(4) 0.075(5) -0.034(4) 0.056(4) -0.034(4)
C7 0.088(5) 0.067(5) 0.063(5) -0.034(4) 0.053(4) -0.039(4)
C8 0.052(4) 0.034(3) 0.048(4) -0.017(3) 0.025(3) -0.008(3)
C9 0.138(7) 0.028(4) 0.052(4) -0.006(3) 0.045(5) -0.028(4)
C10 0.080(5) 0.015(3) 0.048(4) 0.003(3) 0.021(3) 0.002(3)
C11 0.043(3) 0.032(3) 0.038(3) 0.001(3) 0.007(3) 0.008(2)
C12 0.064(4) 0.027(3) 0.047(4) -0.006(3) 0.027(3) -0.008(3)
C13 0.040(3) 0.034(3) 0.067(4) -0.017(3) 0.030(3) -0.012(3)
C14 0.032(3) 0.043(4) 0.031(3) -0.003(3) 0.004(3) 0.007(3)
C15 0.023(3) 0.048(4) 0.031(3) 0.007(3) 0.012(2) -0.005(2)
C16 0.031(3) 0.030(3) 0.042(3) -0.007(2) 0.016(2) 0.003(2)
C17 0.028(3) 0.025(3) 0.047(3) -0.003(2) 0.017(3) 0.002(2)
C18 0.026(3) 0.036(3) 0.057(4) 0.000(3) 0.011(3) 0.006(2)
C19 0.042(3) 0.032(3) 0.072(5) 0.020(3) 0.017(3) 0.008(3)
C20 0.052(5) 0.031(5) 0.104(8) 0.000 0.040(6) 0.000
C21 0.034(3) 0.052(4) 0.050(4) -0.021(3) 0.015(3) -0.002(3)
C22 0.029(4) 0.026(4) 0.042(5) 0.000 0.016(3) 0.000

loop_
_atom_type_symbol
_atom_type_description
_atom_type_scat_dispersion_real
_atom_type_scat_dispersion_imag
_atom_type_scat_source
C C 0.0033 0.0016 'International Tables Vol C Tables 4.2.6.8 and 6.1.1.4'
H H 0.0000 0.0000 'International Tables Vol C Tables 4.2.6.8 and 6.1.1.4'
O O 0.0106 0.0060 'International Tables Vol C Tables 4.2.6.8 and 6.1.1.4'
Zn Zn 0.2839 1.4301 'International Tables Vol C Tables 4.2.6.8 and 6.1.1.4'

loop_
_geom_angle_atom_site_label_1
_geom_angle_atom_site_label_2
_geom_angle_atom_site_label_3
_geom_angle
_geom_angle_site_symmetry_1
_geom_angle_site_symmetry_3
_geom_angle_publ_flag
O1 Zn1 O6 111.06(15) . 7_556 ?
O1 Zn1 O3 101.55(15) . 6_556 ?
O6 Zn1 O3 89.47(15) 7_556 6_556 ?
O1 Zn1 O4 98.37(15) . 4 ?
O6 Zn1 O4 88.91(15) 7_556 4 ?
O3 Zn1 O4 159.20(15) 6_556 4 ?
O1 Zn1 O5 89.55(14) . . ?
O6 Zn1 O5 159.39(14) 7_556 . ?
O3 Zn1 O5 86.84(14) 6_556 . ?
O4 Zn1 O5 87.41(15) 4 . ?
O1 Zn1 Zn1 167.37(11) . 7_556 ?
O6 Zn1 Zn1 81.57(10) 7_556 7_556 ?
O3 Zn1 Zn1 78.07(10) 6_556 7_556 ?
O4 Zn1 Zn1 81.18(10) 4 7_556 ?
O5 Zn1 Zn1 77.82(10) . 7_556 ?
O7 Zn2 O7 106.4(2) 2_656 . ?
O7 Zn2 O2 103.77(17) 2_656 . ?
O7 Zn2 O2 121.02(16) . . ?
O7 Zn2 O2 121.02(16) 2_656 2_656 ?
O7 Zn2 O2 103.77(17) . 2_656 ?
O2 Zn2 O2 102.0(2) . 2_656 ?
C1 O1 Zn1 143.9(3) . . ?
C1 O2 Zn2 112.8(3) . . ?
C14 O3 Zn1 130.8(4) . 6 ?
C14 O4 Zn1 124.7(3) . 4_545 ?
C15 O5 Zn1 128.5(3) . . ?
C15 O6 Zn1 126.2(4) . 7_556 ?
Zn2 O7 H7WA 109.8 . . ?
Zn2 O7 H7WB 116.1 . . ?
H7WA O7 H7WB 112.5 . . ?
O2 C1 O1 118.4(5) . . ?
O2 C1 C2 119.9(5) . . ?
O1 C1 C2 121.5(5) . . ?
C1 C2 C3 116.0(4) . . ?
C1 C2 H2A 108.3 . . ?
C3 C2 H2A 108.3 . . ?
C1 C2 H2B 108.3 . . ?
C3 C2 H2B 108.3 . . ?
H2A C2 H2B 107.4 . . ?
C11 C3 C4 108.7(4) . . ?
C11 C3 C2 112.6(4) . . ?
C4 C3 C2 108.3(4) . . ?
C11 C3 C8 108.5(4) . . ?
C4 C3 C8 108.5(4) . . ?
C2 C3 C8 110.2(4) . . ?
C3 C4 C5 112.2(4) . . ?
C3 C4 H4A 109.2 . . ?
C5 C4 H4A 109.2 . . ?
C3 C4 H4B 109.2 . . ?
C5 C4 H4B 109.2 . . ?
H4A C4 H4B 107.9 . . ?
C12 C5 C6 108.2(5) . . ?
C12 C5 C4 108.2(4) . . ?
C6 C5 C4 107.7(4) . . ?
C12 C5 C13 112.8(4) . . ?
C6 C5 C13 108.0(4) . . ?
C4 C5 C13 111.7(5) . . ?
C5 C6 C7 111.3(5) . . ?
C5 C6 H6A 109.4 . . ?
C7 C6 H6A 109.4 . . ?
C5 C6 H6B 109.4 . . ?
C7 C6 H6B 109.4 . . ?
H6A C6 H6B 108.0 . . ?
C8 C7 C6 111.2(6) . . ?
C8 C7 C9 109.5(6) . . ?
C6 C7 C9 107.2(6) . . ?
C8 C7 H7A 109.7 . . ?
C6 C7 H7A 109.7 . . ?
C9 C7 H7A 109.7 . . ?
C7 C8 C3 110.1(4) . . ?
C7 C8 H8A 109.6 . . ?
C3 C8 H8A 109.6 . . ?
C7 C8 H8B 109.6 . . ?
C3 C8 H8B 109.6 . . ?
H8A C8 H8B 108.1 . . ?
C10 C9 C7 109.0(5) . . ?
C10 C9 H9A 109.9 . . ?
C7 C9 H9A 109.9 . . ?
C10 C9 H9B 109.9 . . ?
C7 C9 H9B 109.9 . . ?
H9A C9 H9B 108.3 . . ?
C9 C10 C12 110.4(6) . . ?
C9 C10 C11 109.4(5) . . ?
C12 C10 C11 109.4(5) . . ?
C9 C10 H10 109.2 . . ?
C12 C10 H10 109.2 . . ?
C11 C10 H10 109.2 . . ?
C3 C11 C10 109.8(5) . . ?
C3 C11 H11A 109.7 . . ?
C10 C11 H11A 109.7 . . ?
C3 C11 H11B 109.7 . . ?
C10 C11 H11B 109.7 . . ?
H11A C11 H11B 108.2 . . ?
C5 C12 C10 111.0(4) . . ?
C5 C12 H12A 109.4 . . ?
C10 C12 H12A 109.4 . . ?
C5 C12 H12B 109.4 . . ?
C10 C12 H12B 109.4 . . ?
H12A C12 H12B 108.0 . . ?
C14 C13 C5 115.4(4) . . ?
C14 C13 H13A 108.4 . . ?
C5 C13 H13A 108.4 . . ?
C14 C13 H13B 108.4 . . ?
C5 C13 H13B 108.4 . . ?
H13A C13 H13B 107.5 . . ?
O3 C14 O4 124.8(5) . . ?
O3 C14 C13 119.4(5) . . ?
O4 C14 C13 115.8(5) . . ?
O6 C15 O5 125.6(5) . . ?
O6 C15 C16 115.9(5) . . ?
O5 C15 C16 118.5(4) . . ?
C17 C16 C15 113.1(4) . . ?
C17 C16 H16A 109.0 . . ?
C15 C16 H16A 109.0 . . ?
C17 C16 H16B 109.0 . . ?
C15 C16 H16B 109.0 . . ?
H16A C16 H16B 107.8 . . ?
C16 C17 C22 113.2(4) . . ?
C16 C17 C18 110.8(4) . . ?
C22 C17 C18 109.0(4) . . ?
C16 C17 C21 108.4(4) . . ?
C22 C17 C21 107.9(4) . . ?
C18 C17 C21 107.3(4) . . ?
C19 C18 C17 110.1(4) . . ?
C19 C18 H18A 109.6 . . ?
C17 C18 H18A 109.6 . . ?
C19 C18 H18B 109.6 . . ?
C17 C18 H18B 109.6 . . ?
H18A C18 H18B 108.2 . . ?
C21 C19 C18 111.4(5) 2_656 . ?
C21 C19 C20 109.6(5) 2_656 . ?
C18 C19 C20 109.1(5) . . ?
C21 C19 H19 108.9 2_656 . ?
C18 C19 H19 108.9 . . ?
C20 C19 H19 108.9 . . ?
C19 C20 C19 107.8(7) . 2_656 ?
C19 C20 H20A 110.1 . . ?
C19 C20 H20A 110.1 2_656 . ?
C19 C20 H20B 110.1 . . ?
C19 C20 H20B 110.1 2_656 . ?
H20A C20 H20B 108.5 . . ?
C19 C21 C17 110.8(5) 2_656 . ?
C19 C21 H21A 109.5 2_656 . ?
C17 C21 H21A 109.5 . . ?
C19 C21 H21B 109.5 2_656 . ?
C17 C21 H21B 109.5 . . ?
H21A C21 H21B 108.1 . . ?
C17 C22 C17 111.9(6) 2_656 . ?
C17 C22 H22A 109.2 2_656 . ?
C17 C22 H22A 109.2 . . ?
C17 C22 H22B 109.2 2_656 . ?
C17 C22 H22B 109.2 . . ?
H22A C22 H22B 107.9 . . ?

loop_
_geom_bond_atom_site_label_1
_geom_bond_atom_site_label_2
_geom_bond_distance
_geom_bond_site_symmetry_2
_geom_bond_publ_flag
Zn1 O1 1.953(3) . ?
Zn1 O6 2.024(4) 7_556 ?
Zn1 O3 2.031(3) 6_556 ?
Zn1 O4 2.044(3) 4 ?
Zn1 O5 2.076(3) . ?
Zn1 Zn1 2.9624(12) 7_556 ?
Zn2 O7 1.951(4) 2_656 ?
Zn2 O7 1.951(4) . ?
Zn2 O2 1.955(4) . ?
Zn2 O2 1.955(4) 2_656 ?
O1 C1 1.265(6) . ?
O2 C1 1.260(6) . ?
O3 C14 1.231(6) . ?
O3 Zn1 2.031(3) 6 ?
O4 C14 1.285(6) . ?
O4 Zn1 2.044(3) 4_545 ?
O5 C15 1.255(6) . ?
O6 C15 1.251(6) . ?
O6 Zn1 2.024(4) 7_556 ?
O7 H7WA 0.8181 . ?
O7 H7WB 0.8388 . ?
C1 C2 1.474(7) . ?
C2 C3 1.540(7) . ?
C2 H2A 0.9700 . ?
C2 H2B 0.9700 . ?
C3 C11 1.517(7) . ?
C3 C4 1.527(7) . ?
C3 C8 1.542(7) . ?
C4 C5 1.534(7) . ?
C4 H4A 0.9700 . ?
C4 H4B 0.9700 . ?
C5 C12 1.498(7) . ?
C5 C6 1.524(7) . ?
C5 C13 1.534(7) . ?
C6 C7 1.537(9) . ?
C6 H6A 0.9700 . ?
C6 H6B 0.9700 . ?
C7 C8 1.495(8) . ?
C7 C9 1.538(10) . ?
C7 H7A 0.9800 . ?
C8 H8A 0.9700 . ?
C8 H8B 0.9700 . ?
C9 C10 1.511(9) . ?
C9 H9A 0.9700 . ?
C9 H9B 0.9700 . ?
C10 C12 1.521(8) . ?
C10 C11 1.526(8) . ?
C10 H10 0.9800 . ?
C11 H11A 0.9700 . ?
C11 H11B 0.9700 . ?
C12 H12A 0.9700 . ?
C12 H12B 0.9700 . ?
C13 C14 1.513(7) . ?
C13 H13A 0.9700 . ?
C13 H13B 0.9700 . ?
C15 C16 1.535(7) . ?
C16 C17 1.512(7) . ?
C16 H16A 0.9700 . ?
C16 H16B 0.9700 . ?
C17 C22 1.537(6) . ?
C17 C18 1.540(7) . ?
C17 C21 1.544(7) . ?
C18 C19 1.515(8) . ?
C18 H18A 0.9700 . ?
C18 H18B 0.9700 . ?
C19 C21 1.500(8) 2_656 ?
C19 C20 1.538(8) . ?
C19 H19 0.9800 . ?
C20 C19 1.538(8) 2_656 ?
C20 H20A 0.9700 . ?
C20 H20B 0.9700 . ?
C21 C19 1.500(8) 2_656 ?
C21 H21A 0.9700 . ?
C21 H21B 0.9700 . ?
C22 C17 1.537(6) 2_656 ?
C22 H22A 0.9700 . ?
C22 H22B 0.9700 . ?

loop_
_geom_torsion_atom_site_label_1
_geom_torsion_atom_site_label_2
_geom_torsion_atom_site_label_3
_geom_torsion_atom_site_label_4
_geom_torsion
_geom_torsion_site_symmetry_1
_geom_torsion_site_symmetry_2
_geom_torsion_site_symmetry_3
_geom_torsion_site_symmetry_4
_geom_torsion_publ_flag
O6 Zn1 O1 C1 -18.5(6) 7_556 . . . ?
O3 Zn1 O1 C1 75.5(6) 6_556 . . . ?
O4 Zn1 O1 C1 -110.5(6) 4 . . . ?
O5 Zn1 O1 C1 162.2(6) . . . . ?
Zn1 Zn1 O1 C1 162.5(4) 7_556 . . . ?
O7 Zn2 O2 C1 -79.3(4) 2_656 . . . ?
O7 Zn2 O2 C1 39.9(4) . . . . ?
O2 Zn2 O2 C1 154.2(4) 2_656 . . . ?
O1 Zn1 O5 C15 177.0(4) . . . . ?
O6 Zn1 O5 C15 -1.3(7) 7_556 . . . ?
O3 Zn1 O5 C15 -81.4(4) 6_556 . . . ?
O4 Zn1 O5 C15 78.6(4) 4 . . . ?
Zn1 Zn1 O5 C15 -2.9(4) 7_556 . . . ?
Zn2 O2 C1 O1 -0.6(6) . . . . ?
Zn2 O2 C1 C2 176.3(4) . . . . ?
Zn1 O1 C1 O2 -166.0(4) . . . . ?
Zn1 O1 C1 C2 17.1(9) . . . . ?
O2 C1 C2 C3 62.9(7) . . . . ?
O1 C1 C2 C3 -120.2(5) . . . . ?
C1 C2 C3 C11 -66.3(6) . . . . ?
C1 C2 C3 C4 173.5(4) . . . . ?
C1 C2 C3 C8 55.0(6) . . . . ?
C11 C3 C4 C5 58.2(5) . . . . ?
C2 C3 C4 C5 -179.3(4) . . . . ?
C8 C3 C4 C5 -59.7(5) . . . . ?
C3 C4 C5 C12 -57.9(5) . . . . ?
C3 C4 C5 C6 58.9(6) . . . . ?
C3 C4 C5 C13 177.4(4) . . . . ?
C12 C5 C6 C7 60.2(7) . . . . ?
C4 C5 C6 C7 -56.6(7) . . . . ?
C13 C5 C6 C7 -177.4(5) . . . . ?
C5 C6 C7 C8 58.3(8) . . . . ?
C5 C6 C7 C9 -61.3(7) . . . . ?
C6 C7 C8 C3 -58.1(7) . . . . ?
C9 C7 C8 C3 60.1(6) . . . . ?
C11 C3 C8 C7 -59.8(6) . . . . ?
C4 C3 C8 C7 58.1(6) . . . . ?
C2 C3 C8 C7 176.6(5) . . . . ?
C8 C7 C9 C10 -60.5(7) . . . . ?
C6 C7 C9 C10 60.2(6) . . . . ?
C7 C9 C10 C12 -60.2(6) . . . . ?
C7 C9 C10 C11 60.2(7) . . . . ?
C4 C3 C11 C10 -58.3(6) . . . . ?
C2 C3 C11 C10 -178.3(4) . . . . ?
C8 C3 C11 C10 59.4(6) . . . . ?
C9 C10 C11 C3 -60.9(7) . . . . ?
C12 C10 C11 C3 60.1(6) . . . . ?
C6 C5 C12 C10 -57.9(6) . . . . ?
C4 C5 C12 C10 58.5(6) . . . . ?
C13 C5 C12 C10 -177.4(4) . . . . ?
C9 C10 C12 C5 59.5(6) . . . . ?
C11 C10 C12 C5 -60.8(6) . . . . ?
C12 C5 C13 C14 -43.8(7) . . . . ?
C6 C5 C13 C14 -163.3(5) . . . . ?
C4 C5 C13 C14 78.3(6) . . . . ?
Zn1 O3 C14 O4 -6.7(8) 6 . . . ?
Zn1 O3 C14 C13 174.1(4) 6 . . . ?
Zn1 O4 C14 O3 8.6(8) 4_545 . . . ?
Zn1 O4 C14 C13 -172.2(3) 4_545 . . . ?
C5 C13 C14 O3 -51.3(7) . . . . ?
C5 C13 C14 O4 129.5(5) . . . . ?
Zn1 O6 C15 O5 -8.1(7) 7_556 . . . ?
Zn1 O6 C15 C16 169.7(3) 7_556 . . . ?
Zn1 O5 C15 O6 7.4(7) . . . . ?
Zn1 O5 C15 C16 -170.4(3) . . . . ?
O6 C15 C16 C17 -94.1(5) . . . . ?
O5 C15 C16 C17 83.8(6) . . . . ?
C15 C16 C17 C22 -73.0(5) . . . . ?
C15 C16 C17 C18 49.8(6) . . . . ?
C15 C16 C17 C21 167.3(4) . . . . ?
C16 C17 C18 C19 178.0(5) . . . . ?
C22 C17 C18 C19 -56.8(6) . . . . ?
C21 C17 C18 C19 59.8(6) . . . . ?
C17 C18 C19 C21 58.8(7) . . . 2_656 ?
C17 C18 C19 C20 -62.4(6) . . . . ?
C21 C19 C20 C19 -60.9(4) 2_656 . . 2_656 ?
C18 C19 C20 C19 61.4(3) . . . 2_656 ?
C16 C17 C21 C19 -179.2(4) . . . 2_656 ?
C22 C17 C21 C19 57.9(6) . . . 2_656 ?
C18 C17 C21 C19 -59.4(6) . . . 2_656 ?
C16 C17 C22 C17 -178.0(5) . . . 2_656 ?
C18 C17 C22 C17 58.2(3) . . . 2_656 ?
C21 C17 C22 C17 -58.0(3) . . . 2_656 ?
